data_2233907
loop_
_publ_author_name
'Sun, Chuan-Wen'
'Wang, Jing'
'Wu, Ying'

_publ_section_title
;
 6-[(2-Chloropyridin-5-ylmethyl)(ethyl)azanyl]-4-(2-fluorophenyl)-1-methyl-5-nitro-1,2,3,4-tetrahydropyridin-2-one
;
_journal_coeditor_code JJ2119
_journal_issue 3
_journal_name_full 'Acta Crystallographica Section E'
_journal_page_first o753
_journal_paper_doi 10.1107/S1600536812005776
_journal_volume 68
_journal_year 2012
_chemical_formula_iupac 'C20 H20 Cl F N4 O3'
_chemical_formula_moiety 'C20 H20 Cl F N4 O3'
_chemical_formula_sum 'C20 H20 Cl F N4 O3'
_chemical_formula_weight 418.85
_chemical_name_systematic
;
6-[(2-Chloropyridin-5-ylmethyl)(ethyl)azanyl]-4-(2-fluorophenyl)-
1-methyl-5-nitro-1,2,3,4-tetrahydropyridin-2-one
;
_space_group_IT_number 2
_symmetry_cell_setting triclinic
_symmetry_space_group_name_Hall '-P 1'
_symmetry_space_group_name_H-M 'P -1'
_atom_sites_solution_hydrogens geom
_atom_sites_solution_primary direct
_atom_sites_solution_secondary difmap
_audit_creation_method SHELXL-97
_cell_angle_alpha 94.981(6)
_cell_angle_beta 91.302(7)
_cell_angle_gamma 100.593(7)
_cell_formula_units_Z 2
_cell_length_a 6.750(2)
_cell_length_b 8.262(3)
_cell_length_c 17.853(6)
_cell_measurement_reflns_used 906
_cell_measurement_temperature 298(2)
_cell_measurement_theta_max 19.87
_cell_measurement_theta_min 2.29
_cell_volume 974.2(6)
_computing_cell_refinement '<i>SMART</i> (Bruker, 2001)'
_computing_data_collection '<i>SMART</i> (Bruker, 2001)'
_computing_data_reduction '<i>SAINT</i> (Bruker, 2001)'
_computing_molecular_graphics '<i>SHELXTL</i> (Sheldrick, 2008)'
_computing_publication_material '<i>SHELXTL</i> (Sheldrick, 2008)'
_computing_structure_refinement '<i>SHELXL97</i> (Sheldrick, 2008)'
_computing_structure_solution '<i>SHELXS97</i> (Sheldrick, 2008)'
_diffrn_ambient_temperature 298(2)
_diffrn_measured_fraction_theta_full 0.992
_diffrn_measured_fraction_theta_max 0.992
_diffrn_measurement_device_type 'Bruker SMART CCD area-detector'
_diffrn_measurement_method 'phi and omega scans'
_diffrn_radiation_monochromator graphite
_diffrn_radiation_source 'fine-focus sealed tube'
_diffrn_radiation_type MoK\a
_diffrn_radiation_wavelength 0.71073
_diffrn_reflns_av_R_equivalents 0.0733
_diffrn_reflns_av_sigmaI/netI 0.1066
_diffrn_reflns_limit_h_max 8
_diffrn_reflns_limit_h_min -7
_diffrn_reflns_limit_k_max 9
_diffrn_reflns_limit_k_min -9
_diffrn_reflns_limit_l_max 16
_diffrn_reflns_limit_l_min -21
_diffrn_reflns_number 5691
_diffrn_reflns_theta_full 25.00
_diffrn_reflns_theta_max 25.00
_diffrn_reflns_theta_min 2.29
_exptl_absorpt_coefficient_mu 0.236
_exptl_absorpt_correction_T_max 0.9544
_exptl_absorpt_correction_T_min 0.9378
_exptl_absorpt_correction_type multi-scan
_exptl_absorpt_process_details '(SADABS; Sheldrick, 2003)'
_exptl_crystal_colour yellow
_exptl_crystal_density_diffrn 1.428
_exptl_crystal_density_method 'not measured'
_exptl_crystal_description block
_exptl_crystal_F_000 436
_exptl_crystal_size_max 0.23
_exptl_crystal_size_mid 0.20
_exptl_crystal_size_min 0.20
_refine_diff_density_max 0.227
_refine_diff_density_min -0.250
_refine_ls_extinction_method none
_refine_ls_goodness_of_fit_ref 0.961
_refine_ls_hydrogen_treatment constr
_refine_ls_matrix_type full
_refine_ls_number_parameters 264
_refine_ls_number_reflns 3391
_refine_ls_number_restraints 0
_refine_ls_restrained_S_all 0.961
_refine_ls_R_factor_all 0.1279
_refine_ls_R_factor_gt 0.0696
_refine_ls_shift/su_max 0.000
_refine_ls_shift/su_mean 0.000
_refine_ls_structure_factor_coef Fsqd
_refine_ls_weighting_details 'calc w=1/[\s^2^(Fo^2^)+(0.0497P)^2^] where P=(Fo^2^+2Fc^2^)/3'
_refine_ls_weighting_scheme calc
_refine_ls_wR_factor_gt 0.1273
_refine_ls_wR_factor_ref 0.1514
_reflns_number_gt 1943
_reflns_number_total 3391
_reflns_threshold_expression I>2sigma(I)
_cod_data_source_file jj2119.cif
_cod_data_source_block I
_cod_database_code 2233907
_cod_database_fobs_code 2233907

loop_
_symmetry_equiv_pos_as_xyz
'x, y, z'
'-x, -y, -z'

loop_
_atom_site_type_symbol
_atom_site_label
_atom_site_fract_x
_atom_site_fract_y
_atom_site_fract_z
_atom_site_U_iso_or_equiv
_atom_site_adp_type
_atom_site_calc_flag
_atom_site_refinement_flags
_atom_site_occupancy
_atom_site_symmetry_multiplicity
Cl Cl1 -0.0482(2) 0.19595(18) 1.06337(7) 0.0963(5) Uani d . 1 1
F F1 0.0556(4) -0.3141(3) 0.57751(14) 0.0768(8) Uani d . 1 1
O O1 0.1183(4) 0.3810(3) 0.70839(17) 0.0579(8) Uani d . 1 1
O O2 0.0164(4) 0.1954(4) 0.61628(17) 0.0745(10) Uani d . 1 1
O O3 0.4797(4) -0.1603(3) 0.82425(15) 0.0613(8) Uani d . 1 1
N N1 0.0698(5) 0.3252(5) 0.9407(2) 0.0677(11) Uani d . 1 1
N N2 0.5075(4) 0.3694(3) 0.76441(15) 0.0358(7) Uani d . 1 1
N N3 0.5073(4) 0.0931(3) 0.78309(15) 0.0367(7) Uani d . 1 1
N N4 0.1287(5) 0.2474(4) 0.67181(19) 0.0457(8) Uani d . 1 1
C C1 0.1333(7) 0.2582(5) 0.9985(2) 0.0579(12) Uani d . 1 1
C C2 0.3272(8) 0.2367(5) 1.0112(2) 0.0620(13) Uani d . 1 1
H H2 0.3632 0.1866 1.0528 0.074 Uiso calc R 1 1
C C3 0.2101(7) 0.3769(5) 0.8917(2) 0.0595(12) Uani d . 1 1
H H3 0.1690 0.4245 0.8501 0.071 Uiso calc R 1 1
C C4 0.4110(6) 0.3647(4) 0.8982(2) 0.0431(10) Uani d . 1 1
C C5 0.4664(6) 0.2921(5) 0.9599(2) 0.0539(11) Uani d . 1 1
H H5 0.5998 0.2804 0.9669 0.065 Uiso calc R 1 1
C C6 0.5569(6) 0.4366(4) 0.8427(2) 0.0475(11) Uani d . 1 1
H H6A 0.5631 0.5553 0.8461 0.057 Uiso calc R 1 1
H H6B 0.6899 0.4176 0.8567 0.057 Uiso calc R 1 1
C C7 0.5241(6) 0.4907(4) 0.7083(2) 0.0468(10) Uani d . 1 1
H H7A 0.4291 0.5638 0.7190 0.056 Uiso calc R 1 1
H H7B 0.4883 0.4331 0.6588 0.056 Uiso calc R 1 1
C C8 0.7339(6) 0.5922(5) 0.7079(3) 0.0664(13) Uani d . 1 1
H H8A 0.7682 0.6524 0.7563 0.100 Uiso calc R 1 1
H H8B 0.7388 0.6686 0.6701 0.100 Uiso calc R 1 1
H H8C 0.8283 0.5204 0.6970 0.100 Uiso calc R 1 1
C C9 0.4199(5) 0.2097(4) 0.74628(18) 0.0333(9) Uani d . 1 1
C C10 0.2653(5) 0.1481(4) 0.6955(2) 0.0360(9) Uani d . 1 1
C C11 0.2062(5) -0.0340(4) 0.6735(2) 0.0387(9) Uani d . 1 1
H H11 0.0674 -0.0550 0.6527 0.046 Uiso calc R 1 1
C C12 0.2044(5) -0.1165(4) 0.7469(2) 0.0444(10) Uani d . 1 1
H H12A 0.0999 -0.0843 0.7782 0.053 Uiso calc R 1 1
H H12B 0.1738 -0.2357 0.7359 0.053 Uiso calc R 1 1
C C13 0.4050(6) -0.0674(5) 0.78885(19) 0.0401(9) Uani d . 1 1
C C14 0.7233(5) 0.1245(5) 0.8024(2) 0.0539(11) Uani d . 1 1
H H14A 0.7442 0.1457 0.8560 0.081 Uiso calc R 1 1
H H14B 0.7887 0.2190 0.7787 0.081 Uiso calc R 1 1
H H14C 0.7789 0.0297 0.7852 0.081 Uiso calc R 1 1
C C15 0.3356(5) -0.1057(4) 0.6151(2) 0.0371(9) Uani d . 1 1
C C16 0.2525(6) -0.2468(5) 0.5697(2) 0.0491(11) Uani d . 1 1
C C17 0.3578(7) -0.3229(5) 0.5167(2) 0.0621(13) Uani d . 1 1
H H17 0.2958 -0.4175 0.4870 0.074 Uiso calc R 1 1
C C18 0.5569(7) -0.2557(5) 0.5088(2) 0.0590(12) Uani d . 1 1
H H18 0.6323 -0.3060 0.4740 0.071 Uiso calc R 1 1
C C19 0.6450(6) -0.1144(5) 0.5521(2) 0.0500(11) Uani d . 1 1
H H19 0.7796 -0.0685 0.5462 0.060 Uiso calc R 1 1
C C20 0.5345(6) -0.0401(5) 0.6044(2) 0.0418(10) Uani d . 1 1
H H20 0.5957 0.0563 0.6330 0.050 Uiso calc R 1 1

loop_
_atom_site_aniso_label
_atom_site_aniso_U_11
_atom_site_aniso_U_22
_atom_site_aniso_U_33
_atom_site_aniso_U_12
_atom_site_aniso_U_13
_atom_site_aniso_U_23
Cl1 0.1069(11) 0.1166(12) 0.0622(9) 0.0018(9) 0.0239(8) 0.0258(8)
F1 0.0722(17) 0.0626(16) 0.0813(18) -0.0162(13) 0.0080(14) -0.0141(14)
O1 0.0526(17) 0.0505(18) 0.077(2) 0.0280(15) -0.0045(15) 0.0027(16)
O2 0.074(2) 0.072(2) 0.077(2) 0.0232(17) -0.0420(18) -0.0028(17)
O3 0.087(2) 0.0429(17) 0.0585(19) 0.0198(16) -0.0108(16) 0.0156(15)
N1 0.062(2) 0.098(3) 0.044(2) 0.014(2) 0.0000(19) 0.013(2)
N2 0.0406(18) 0.0324(17) 0.0344(17) 0.0059(14) 0.0014(14) 0.0049(14)
N3 0.0360(17) 0.0358(17) 0.0382(18) 0.0071(14) -0.0067(14) 0.0046(14)
N4 0.0395(19) 0.045(2) 0.054(2) 0.0081(16) -0.0040(17) 0.0101(17)
C1 0.073(3) 0.059(3) 0.038(3) 0.006(2) 0.003(2) -0.001(2)
C2 0.089(4) 0.059(3) 0.038(3) 0.010(3) -0.007(2) 0.010(2)
C3 0.067(3) 0.077(3) 0.037(2) 0.015(3) -0.002(2) 0.013(2)
C4 0.050(3) 0.040(2) 0.036(2) 0.008(2) -0.0077(19) -0.0111(18)
C5 0.064(3) 0.056(3) 0.042(3) 0.015(2) -0.012(2) 0.004(2)
C6 0.055(3) 0.037(2) 0.046(2) 0.0004(19) -0.008(2) -0.0034(18)
C7 0.056(3) 0.037(2) 0.050(2) 0.0093(19) 0.004(2) 0.0132(19)
C8 0.059(3) 0.054(3) 0.089(4) 0.007(2) 0.017(3) 0.028(3)
C9 0.036(2) 0.035(2) 0.031(2) 0.0089(17) 0.0030(17) 0.0075(16)
C10 0.033(2) 0.035(2) 0.041(2) 0.0104(17) -0.0037(17) 0.0038(17)
C11 0.032(2) 0.040(2) 0.042(2) 0.0021(17) -0.0060(17) 0.0020(18)
C12 0.046(2) 0.040(2) 0.045(2) 0.0019(18) 0.0107(19) 0.0051(18)
C13 0.056(3) 0.039(2) 0.026(2) 0.012(2) 0.0009(18) 0.0049(17)
C14 0.043(2) 0.052(3) 0.068(3) 0.014(2) -0.010(2) 0.003(2)
C15 0.042(2) 0.035(2) 0.035(2) 0.0100(18) -0.0018(17) 0.0062(17)
C16 0.054(3) 0.041(2) 0.048(3) -0.003(2) -0.001(2) 0.006(2)
C17 0.089(4) 0.046(3) 0.049(3) 0.013(3) 0.011(3) -0.006(2)
C18 0.076(3) 0.065(3) 0.044(3) 0.031(3) 0.009(2) 0.010(2)
C19 0.054(3) 0.064(3) 0.037(2) 0.022(2) 0.001(2) 0.009(2)
C20 0.049(2) 0.046(2) 0.032(2) 0.011(2) -0.0010(18) 0.0057(18)

loop_
_atom_type_symbol
_atom_type_description
_atom_type_scat_dispersion_real
_atom_type_scat_dispersion_imag
_atom_type_scat_source
C C 0.0033 0.0016 'International Tables Vol C Tables 4.2.6.8 and 6.1.1.4'
H H 0.0000 0.0000 'International Tables Vol C Tables 4.2.6.8 and 6.1.1.4'
N N 0.0061 0.0033 'International Tables Vol C Tables 4.2.6.8 and 6.1.1.4'
O O 0.0106 0.0060 'International Tables Vol C Tables 4.2.6.8 and 6.1.1.4'
Cl Cl 0.1484 0.1585 'International Tables Vol C Tables 4.2.6.8 and 6.1.1.4'
F F 0.0171 0.0103 'International Tables Vol C Tables 4.2.6.8 and 6.1.1.4'

loop_
_geom_angle_atom_site_label_1
_geom_angle_atom_site_label_2
_geom_angle_atom_site_label_3
_geom_angle
C1 N1 C3 115.8(4)
C9 N2 C6 121.8(3)
C9 N2 C7 121.2(3)
C6 N2 C7 116.1(3)
C13 N3 C9 122.3(3)
C13 N3 C14 115.9(3)
C9 N3 C14 120.6(3)
O2 N4 O1 121.0(3)
O2 N4 C10 118.5(3)
O1 N4 C10 120.4(3)
N1 C1 C2 125.1(4)
N1 C1 Cl1 115.6(4)
C2 C1 Cl1 119.3(4)
C1 C2 C5 117.3(4)
C1 C2 H2 121.4
C5 C2 H2 121.4
N1 C3 C4 125.0(4)
N1 C3 H3 117.5
C4 C3 H3 117.5
C5 C4 C3 116.0(4)
C5 C4 C6 123.5(4)
C3 C4 C6 120.3(4)
C2 C5 C4 120.8(4)
C2 C5 H5 119.6
C4 C5 H5 119.6
N2 C6 C4 114.6(3)
N2 C6 H6A 108.6
C4 C6 H6A 108.6
N2 C6 H6B 108.6
C4 C6 H6B 108.6
H6A C6 H6B 107.6
N2 C7 C8 112.1(3)
N2 C7 H7A 109.2
C8 C7 H7A 109.2
N2 C7 H7B 109.2
C8 C7 H7B 109.2
H7A C7 H7B 107.9
C7 C8 H8A 109.5
C7 C8 H8B 109.5
H8A C8 H8B 109.5
C7 C8 H8C 109.5
H8A C8 H8C 109.5
H8B C8 H8C 109.5
N2 C9 C10 128.1(3)
N2 C9 N3 115.0(3)
C10 C9 N3 116.8(3)
C9 C10 N4 121.7(3)
C9 C10 C11 121.2(3)
N4 C10 C11 116.0(3)
C10 C11 C15 115.7(3)
C10 C11 C12 105.8(3)
C15 C11 C12 112.4(3)
C10 C11 H11 107.5
C15 C11 H11 107.5
C12 C11 H11 107.5
C13 C12 C11 110.8(3)
C13 C12 H12A 109.5
C11 C12 H12A 109.5
C13 C12 H12B 109.5
C11 C12 H12B 109.5
H12A C12 H12B 108.1
O3 C13 N3 120.4(3)
O3 C13 C12 123.4(3)
N3 C13 C12 116.2(3)
N3 C14 H14A 109.5
N3 C14 H14B 109.5
H14A C14 H14B 109.5
N3 C14 H14C 109.5
H14A C14 H14C 109.5
H14B C14 H14C 109.5
C20 C15 C16 116.4(4)
C20 C15 C11 124.4(3)
C16 C15 C11 119.2(3)
F1 C16 C17 118.1(4)
F1 C16 C15 118.4(4)
C17 C16 C15 123.6(4)
C18 C17 C16 118.3(4)
C18 C17 H17 120.9
C16 C17 H17 120.9
C19 C18 C17 120.1(4)
C19 C18 H18 119.9
C17 C18 H18 119.9
C18 C19 C20 120.2(4)
C18 C19 H19 119.9
C20 C19 H19 119.9
C15 C20 C19 121.4(4)
C15 C20 H20 119.3
C19 C20 H20 119.3

loop_
_geom_bond_atom_site_label_1
_geom_bond_atom_site_label_2
_geom_bond_distance
Cl1 C1 1.744(4)
F1 C16 1.358(4)
O1 N4 1.247(4)
O2 N4 1.231(4)
O3 C13 1.206(4)
N1 C1 1.312(5)
N1 C3 1.342(5)
N2 C9 1.352(4)
N2 C6 1.467(4)
N2 C7 1.469(4)
N3 C13 1.391(4)
N3 C9 1.417(4)
N3 C14 1.461(4)
N4 C10 1.422(4)
C1 C2 1.370(6)
C2 C5 1.373(5)
C2 H2 0.9300
C3 C4 1.381(5)
C3 H3 0.9300
C4 C5 1.374(5)
C4 C6 1.495(5)
C5 H5 0.9300
C6 H6A 0.9700
C6 H6B 0.9700
C7 C8 1.508(5)
C7 H7A 0.9700
C7 H7B 0.9700
C8 H8A 0.9600
C8 H8B 0.9600
C8 H8C 0.9600
C9 C10 1.360(4)
C10 C11 1.499(5)
C11 C15 1.526(5)
C11 C12 1.527(5)
C11 H11 0.9800
C12 C13 1.503(5)
C12 H12A 0.9700
C12 H12B 0.9700
C14 H14A 0.9600
C14 H14B 0.9600
C14 H14C 0.9600
C15 C20 1.376(5)
C15 C16 1.381(5)
C16 C17 1.373(5)
C17 C18 1.372(5)
C17 H17 0.9300
C18 C19 1.371(5)
C18 H18 0.9300
C19 C20 1.381(5)
C19 H19 0.9300
C20 H20 0.9300

loop_
_geom_hbond_atom_site_label_D
_geom_hbond_atom_site_label_H
_geom_hbond_atom_site_label_A
_geom_hbond_site_symmetry_A
_geom_hbond_distance_DH
_geom_hbond_distance_HA
_geom_hbond_distance_DA
_geom_hbond_angle_DHA
_geom_hbond_publ_flag
C8 H8C O1 1_655 0.96 2.46 3.383(5) 161 yes
C6 H6A O3 1_565 0.97 2.57 3.506(5) 161 yes
C3 H3 O1 . 0.93 2.53 3.320(5) 143 yes
C2 H2 O3 2_657 0.93 2.46 3.344(5) 159 yes

loop_
_geom_torsion_atom_site_label_1
_geom_torsion_atom_site_label_2
_geom_torsion_atom_site_label_3
_geom_torsion_atom_site_label_4
_geom_torsion
C3 N1 C1 C2 -0.7(7)
C3 N1 C1 Cl1 178.5(3)
N1 C1 C2 C5 1.1(7)
Cl1 C1 C2 C5 -178.1(3)
C1 N1 C3 C4 -0.2(7)
N1 C3 C4 C5 0.7(6)
N1 C3 C4 C6 -175.9(4)
C1 C2 C5 C4 -0.5(6)
C3 C4 C5 C2 -0.3(6)
C6 C4 C5 C2 176.2(3)
C9 N2 C6 C4 -34.4(5)
C7 N2 C6 C4 134.8(3)
C5 C4 C6 N2 124.5(4)
C3 C4 C6 N2 -59.1(5)
C9 N2 C7 C8 -131.8(4)
C6 N2 C7 C8 58.8(4)
C6 N2 C9 C10 136.3(4)
C7 N2 C9 C10 -32.4(5)
C6 N2 C9 N3 -46.4(4)
C7 N2 C9 N3 144.8(3)
C13 N3 C9 N2 160.7(3)
C14 N3 C9 N2 -32.6(4)
C13 N3 C9 C10 -21.8(5)
C14 N3 C9 C10 144.9(3)
N2 C9 C10 N4 -21.6(6)
N3 C9 C10 N4 161.2(3)
N2 C9 C10 C11 170.6(3)
N3 C9 C10 C11 -6.6(5)
O2 N4 C10 C9 166.7(3)
O1 N4 C10 C9 -16.0(5)
O2 N4 C10 C11 -24.8(5)
O1 N4 C10 C11 152.5(3)
C9 C10 C11 C15 -80.5(4)
N4 C10 C11 C15 111.0(3)
C9 C10 C11 C12 44.6(4)
N4 C10 C11 C12 -123.9(3)
C10 C11 C12 C13 -56.2(4)
C15 C11 C12 C13 70.9(4)
C9 N3 C13 O3 -175.8(3)
C14 N3 C13 O3 17.0(5)
C9 N3 C13 C12 6.1(5)
C14 N3 C13 C12 -161.1(3)
C11 C12 C13 O3 -143.5(4)
C11 C12 C13 N3 34.5(4)
C10 C11 C15 C20 27.1(5)
C12 C11 C15 C20 -94.5(4)
C10 C11 C15 C16 -153.7(3)
C12 C11 C15 C16 84.6(4)
C20 C15 C16 F1 -179.0(3)
C11 C15 C16 F1 1.8(5)
C20 C15 C16 C17 0.9(6)
C11 C15 C16 C17 -178.4(4)
F1 C16 C17 C18 -179.8(4)
C15 C16 C17 C18 0.4(6)
C16 C17 C18 C19 -1.2(6)
C17 C18 C19 C20 0.7(6)
C16 C15 C20 C19 -1.4(5)
C11 C15 C20 C19 177.8(3)
C18 C19 C20 C15 0.7(5)
